data_4508971
loop_
_publ_author_name
'Ma, Yu'
'Cheng, Ai-Ling'
'Zhang, Jian-Yong'
'Yue, Qi'
'Gao, En-Qing'

_publ_section_title
;
 One-, Two-, and Three-Dimensional Coordination Polymers of
 Stilbenedicarboxylate with Different Metal Ions
;
_journal_issue 2
_journal_name_full 'Crystal Growth &amp; Design'
_journal_page_first 867
_journal_paper_doi 10.1021/cg800506g
_journal_volume 9
_journal_year 2009
_chemical_formula_sum 'C28.5 H22.5 Cd N2.5 O4'
_chemical_formula_weight 576.39
_chemical_name_systematic
; 
 ? 
;
_space_group_IT_number 15
_symmetry_cell_setting monoclinic
_symmetry_space_group_name_Hall '-C 2yc'
_symmetry_space_group_name_H-M 'C 1 2/c 1'
_atom_sites_solution_hydrogens geom
_atom_sites_solution_primary direct
_atom_sites_solution_secondary difmap
_audit_creation_method SHELXL-97
_cell_angle_alpha 90.00
_cell_angle_beta 108.2260(10)
_cell_angle_gamma 90.00
_cell_formula_units_Z 8
_cell_length_a 31.638(3)
_cell_length_b 8.5009(8)
_cell_length_c 20.568(2)
_cell_measurement_reflns_used 5155
_cell_measurement_temperature 293(2)
_cell_measurement_theta_max 26.52
_cell_measurement_theta_min 2.49
_cell_volume 5254.3(9)
_computing_cell_refinement 'Bruker SMART'
_computing_data_collection 'Bruker SMART'
_computing_data_reduction 'Bruker SHELXTL'
_computing_molecular_graphics 'Bruker SHELXTL'
_computing_publication_material 'Bruker SHELXTL'
_computing_structure_refinement 'Bruker SHELXTL'
_computing_structure_solution 'Bruker SHELXTL'
_diffrn_ambient_temperature 293(2)
_diffrn_measured_fraction_theta_full 0.996
_diffrn_measured_fraction_theta_max 0.996
_diffrn_measurement_device_type 'CCD area detector'
_diffrn_measurement_method 'phi and omega scans'
_diffrn_radiation_monochromator graphite
_diffrn_radiation_source 'fine-focus sealed tube'
_diffrn_radiation_type MoK\a
_diffrn_radiation_wavelength 0.71073
_diffrn_reflns_av_R_equivalents 0.0335
_diffrn_reflns_av_sigmaI/netI 0.0430
_diffrn_reflns_limit_h_max 32
_diffrn_reflns_limit_h_min -40
_diffrn_reflns_limit_k_max 11
_diffrn_reflns_limit_k_min -10
_diffrn_reflns_limit_l_max 25
_diffrn_reflns_limit_l_min -26
_diffrn_reflns_number 15940
_diffrn_reflns_theta_full 27.53
_diffrn_reflns_theta_max 27.53
_diffrn_reflns_theta_min 2.08
_diffrn_standards_decay_% 2.5
_exptl_absorpt_coefficient_mu 0.868
_exptl_absorpt_correction_T_max 0.9338
_exptl_absorpt_correction_T_min 0.9182
_exptl_absorpt_correction_type multi-scan
_exptl_absorpt_process_details SADABS
_exptl_crystal_colour colourless
_exptl_crystal_density_diffrn 1.457
_exptl_crystal_density_method 'not measured'
_exptl_crystal_description pole
_exptl_crystal_F_000 2328
_exptl_crystal_size_max 0.10
_exptl_crystal_size_mid 0.08
_exptl_crystal_size_min 0.08
_refine_diff_density_max 0.770
_refine_diff_density_min -0.681
_refine_diff_density_rms 0.088
_refine_ls_extinction_method none
_refine_ls_goodness_of_fit_ref 1.034
_refine_ls_hydrogen_treatment constr
_refine_ls_matrix_type full
_refine_ls_number_parameters 318
_refine_ls_number_reflns 6017
_refine_ls_number_restraints 20
_refine_ls_restrained_S_all 1.045
_refine_ls_R_factor_all 0.0583
_refine_ls_R_factor_gt 0.0397
_refine_ls_shift/su_max 0.029
_refine_ls_shift/su_mean 0.001
_refine_ls_structure_factor_coef Fsqd
_refine_ls_weighting_details 'calc w=1/[\s^2^(Fo^2^)+(0.0564P)^2^+1.9985P] where P=(Fo^2^+2Fc^2^)/3'
_refine_ls_weighting_scheme calc
_refine_ls_wR_factor_gt 0.0981
_refine_ls_wR_factor_ref 0.1062
_reflns_number_gt 4591
_reflns_number_total 6017
_reflns_threshold_expression >2sigma(I)
_cod_data_source_file cg800506gsup3.cif
_cod_data_source_block 2
_cod_depositor_comments
;
The following automatic conversions were performed:

'_symmetry_cell_setting' value 'Monoclinic' changed to 'monoclinic'
according to /home/saulius/struct/CIF-dictionaries/cif_core.dic
dictionary named 'cif_core.dic' version 2.4.2 from 2011-04-26.

Automatic conversion script
Id: cif_fix_values 1891 2012-01-12 08:04:46Z andrius 
;
_cod_original_sg_symbol_H-M 'C2/c  '
_cod_original_formula_sum 'C28.50 H22.50 Cd N2.50 O4'
_cod_database_code 4508971

loop_
_symmetry_equiv_pos_as_xyz
'x, y, z'
'-x, y, -z+1/2'
'x+1/2, y+1/2, z'
'-x+1/2, y+1/2, -z+1/2'
'-x, -y, -z'
'x, -y, z-1/2'
'-x+1/2, -y+1/2, -z'
'x+1/2, -y+1/2, z-1/2'

loop_
_atom_site_label
_atom_site_type_symbol
_atom_site_fract_x
_atom_site_fract_y
_atom_site_fract_z
_atom_site_U_iso_or_equiv
_atom_site_adp_type
_atom_site_occupancy
_atom_site_symmetry_multiplicity
_atom_site_calc_flag
_atom_site_refinement_flags
_atom_site_disorder_assembly
_atom_site_disorder_group
Cd1 Cd 0.294254(7) 0.27945(3) 0.102241(11) 0.03631(9) Uani 1 1 d . . .
N1 N 0.32421(10) 0.4805(4) 0.05226(15) 0.0493(7) Uani 1 1 d . . .
N2 N 0.28683(11) 0.0299(4) 0.14593(14) 0.0484(7) Uani 1 1 d . . .
O1 O 0.37273(10) 0.2368(3) 0.17722(14) 0.0577(7) Uani 1 1 d . . .
O2 O 0.32576(8) 0.3837(3) 0.21030(12) 0.0520(6) Uani 1 1 d . . .
O3 O 0.28930(7) 0.1372(3) 0.00442(12) 0.0480(6) Uani 1 1 d . . .
O4 O 0.27312(8) 0.1575(4) -0.10696(13) 0.0594(7) Uani 1 1 d . . .
C1 C 0.36352(12) 0.3234(4) 0.22035(17) 0.0461(9) Uani 1 1 d . . .
C2 C 0.39911(12) 0.3602(4) 0.28639(17) 0.0474(9) Uani 1 1 d . . .
C3 C 0.44158(15) 0.2991(5) 0.3000(2) 0.0684(13) Uani 1 1 d . . .
H3A H 0.4483 0.2356 0.2678 0.082 Uiso 1 1 calc R . .
C4 C 0.39059(13) 0.4597(5) 0.33396(18) 0.0589(11) Uani 1 1 d . . .
H4A H 0.3626 0.5049 0.3249 0.071 Uiso 1 1 calc R . .
C5 C 0.47401(15) 0.3323(6) 0.3614(2) 0.0726(13) Uani 1 1 d . . .
H5A H 0.5023 0.2893 0.3702 0.087 Uiso 1 1 calc R . .
C6 C 0.42338(14) 0.4927(6) 0.3950(2) 0.0650(12) Uani 1 1 d . . .
H6A H 0.4171 0.5597 0.4265 0.078 Uiso 1 1 calc R . .
C7 C 0.46521(14) 0.4279(5) 0.4098(2) 0.0604(11) Uani 1 1 d . . .
C8 C 0.50071(16) 0.4553(6) 0.4749(2) 0.0697(13) Uani 1 1 d . . .
H8A H 0.5273 0.4019 0.4807 0.084 Uiso 1 1 calc R . .
C9 C 0.30064(10) 0.1401(4) -0.04849(17) 0.0381(7) Uani 1 1 d . . .
C10 C 0.34845(10) 0.1154(4) -0.04271(17) 0.0383(7) Uani 1 1 d . . .
C11 C 0.36094(12) 0.0921(5) -0.10116(19) 0.0542(10) Uani 1 1 d . . .
H11A H 0.3397 0.0983 -0.1442 0.065 Uiso 1 1 calc R . .
C12 C 0.38065(10) 0.1078(4) 0.02042(18) 0.0439(8) Uani 1 1 d . . .
H12A H 0.3727 0.1239 0.0598 0.053 Uiso 1 1 calc R . .
C13 C 0.40473(13) 0.0598(6) -0.0954(2) 0.0632(12) Uani 1 1 d . . .
H13A H 0.4126 0.0444 -0.1348 0.076 Uiso 1 1 calc R . .
C14 C 0.42437(11) 0.0768(5) 0.02613(19) 0.0498(9) Uani 1 1 d . . .
H14A H 0.4456 0.0738 0.0692 0.060 Uiso 1 1 calc R . .
C15 C 0.43721(11) 0.0497(5) -0.0320(2) 0.0492(9) Uani 1 1 d . . .
C16 C 0.48348(12) 0.0142(5) -0.0276(2) 0.0578(11) Uani 1 1 d . . .
H16A H 0.4899 0.0117 -0.0687 0.069 Uiso 1 1 calc R . .
C17 C 0.29849(16) 0.5757(5) 0.0052(2) 0.0674(12) Uani 1 1 d . . .
H17A H 0.2678 0.5636 -0.0066 0.081 Uiso 1 1 calc R . .
C18 C 0.3150(2) 0.6916(6) -0.0271(3) 0.0831(16) Uani 1 1 d . . .
H18A H 0.2959 0.7549 -0.0603 0.100 Uiso 1 1 calc R . .
C19 C 0.3600(2) 0.7111(6) -0.0091(3) 0.0804(16) Uani 1 1 d . . .
H19A H 0.3720 0.7879 -0.0304 0.097 Uiso 1 1 calc R . .
C20 C 0.38710(17) 0.6187(6) 0.0397(3) 0.0815(15) Uani 1 1 d . . .
H20A H 0.4178 0.6318 0.0531 0.098 Uiso 1 1 calc R . .
C21 C 0.36789(14) 0.5032(5) 0.0694(2) 0.0672(12) Uani 1 1 d . . .
H21A H 0.3865 0.4390 0.1029 0.081 Uiso 1 1 calc R . .
C22 C 0.25602(15) -0.0009(5) 0.1757(2) 0.0617(11) Uani 1 1 d . . .
H22A H 0.2360 0.0781 0.1773 0.074 Uiso 1 1 calc R . .
C23 C 0.25234(19) -0.1444(6) 0.2044(2) 0.0849(16) Uani 1 1 d . . .
H23A H 0.2304 -0.1612 0.2250 0.102 Uiso 1 1 calc R . .
C24 C 0.2813(2) -0.2617(6) 0.2021(3) 0.0854(18) Uani 1 1 d . . .
H24A H 0.2790 -0.3606 0.2200 0.102 Uiso 1 1 calc R . .
C25 C 0.3134(2) -0.2312(5) 0.1731(3) 0.0781(15) Uani 1 1 d . . .
H25A H 0.3342 -0.3077 0.1722 0.094 Uiso 1 1 calc R . .
C26 C 0.31470(16) -0.0860(5) 0.1452(2) 0.0669(12) Uani 1 1 d . . .
H26A H 0.3364 -0.0675 0.1244 0.080 Uiso 1 1 calc R . .
C29 C 0.5000 0.976(2) 0.2500 0.46(2) Uiso 1 2 d SD . .
H29A H 0.5000 1.0850 0.2500 0.551 Uiso 1 2 calc SR A 1
N3 N 0.5000 0.6648(16) 0.2500 0.266(7) Uiso 1 2 d SD . .
C27 C 0.4990(8) 0.736(2) 0.3073(6) 0.305(17) Uiso 0.50 1 d PD B 1
H27A H 0.4967 0.6783 0.3446 0.366 Uiso 0.50 1 calc PR B 1
C28 C 0.5015(8) 0.9009(19) 0.3089(6) 0.291(14) Uiso 0.50 1 d PD B 1
H28A H 0.5040 0.9568 0.3488 0.349 Uiso 0.50 1 calc PR B 1
C28' C 0.4583(3) 0.8992(16) 0.2331(7) 0.150(6) Uiso 0.50 1 d PD B 2
H28C H 0.4316 0.9544 0.2189 0.180 Uiso 0.50 1 calc PR B 2
C27' C 0.4597(3) 0.7417(16) 0.2388(8) 0.156(7) Uiso 0.50 1 d PD B 2
H27C H 0.4339 0.6849 0.2354 0.187 Uiso 0.50 1 calc PR B 2

loop_
_atom_site_aniso_label
_atom_site_aniso_U_11
_atom_site_aniso_U_22
_atom_site_aniso_U_33
_atom_site_aniso_U_23
_atom_site_aniso_U_13
_atom_site_aniso_U_12
Cd1 0.02528(13) 0.04465(16) 0.03608(14) -0.00475(10) 0.00539(9) 0.00059(10)
N1 0.0483(18) 0.0522(19) 0.0470(17) -0.0073(14) 0.0145(15) -0.0092(15)
N2 0.0526(19) 0.0477(19) 0.0459(16) -0.0049(13) 0.0166(15) 0.0020(15)
O1 0.0465(16) 0.0683(19) 0.0486(15) -0.0139(13) 0.0009(13) 0.0022(13)
O2 0.0366(14) 0.0629(17) 0.0447(13) -0.0079(12) -0.0045(11) 0.0052(12)
O3 0.0322(12) 0.0615(17) 0.0551(14) -0.0160(12) 0.0207(11) -0.0025(12)
O4 0.0279(13) 0.090(2) 0.0560(16) 0.0068(15) 0.0071(12) 0.0190(14)
C1 0.042(2) 0.048(2) 0.0389(18) 0.0020(15) -0.0008(16) -0.0041(16)
C2 0.0387(19) 0.048(2) 0.0422(18) 0.0009(16) -0.0069(15) -0.0020(16)
C3 0.056(3) 0.066(3) 0.062(3) -0.010(2) -0.013(2) 0.016(2)
C4 0.045(2) 0.079(3) 0.042(2) -0.0084(19) -0.0012(17) 0.001(2)
C5 0.047(2) 0.076(3) 0.069(3) -0.005(2) -0.020(2) 0.014(2)
C6 0.057(3) 0.085(3) 0.044(2) -0.012(2) 0.002(2) -0.004(2)
C7 0.049(2) 0.064(3) 0.050(2) 0.0049(19) -0.0117(19) -0.008(2)
C8 0.058(3) 0.072(3) 0.058(3) 0.000(2) -0.012(2) -0.007(2)
C9 0.0265(16) 0.0363(19) 0.0511(19) -0.0053(15) 0.0114(15) 0.0009(13)
C10 0.0221(15) 0.044(2) 0.0494(18) 0.0008(15) 0.0118(14) 0.0042(13)
C11 0.0305(18) 0.086(3) 0.048(2) 0.0118(19) 0.0153(16) 0.0133(19)
C12 0.0261(16) 0.053(2) 0.054(2) -0.0115(16) 0.0146(15) 0.0009(15)
C13 0.042(2) 0.097(3) 0.061(2) 0.011(2) 0.030(2) 0.019(2)
C14 0.0220(16) 0.065(2) 0.059(2) -0.0085(18) 0.0085(16) -0.0002(16)
C15 0.0240(17) 0.056(2) 0.070(2) 0.0019(19) 0.0181(17) 0.0041(15)
C16 0.0295(18) 0.074(3) 0.076(3) -0.002(2) 0.0256(18) 0.0062(18)
C17 0.065(3) 0.067(3) 0.059(2) 0.009(2) 0.003(2) -0.019(2)
C18 0.094(4) 0.070(3) 0.075(3) 0.013(2) 0.011(3) -0.020(3)
C19 0.105(5) 0.058(3) 0.095(4) 0.001(3) 0.055(4) -0.018(3)
C20 0.063(3) 0.069(3) 0.126(4) -0.003(3) 0.050(3) -0.008(3)
C21 0.050(2) 0.067(3) 0.089(3) 0.004(2) 0.028(2) -0.006(2)
C22 0.074(3) 0.063(3) 0.057(2) 0.002(2) 0.033(2) 0.011(2)
C23 0.116(5) 0.078(4) 0.087(3) 0.018(3) 0.069(3) 0.007(3)
C24 0.137(6) 0.060(3) 0.076(3) 0.015(2) 0.058(4) 0.009(3)
C25 0.108(4) 0.053(3) 0.086(3) 0.009(2) 0.048(3) 0.026(3)
C26 0.074(3) 0.056(3) 0.083(3) 0.003(2) 0.043(3) 0.012(2)

loop_
_atom_type_symbol
_atom_type_description
_atom_type_scat_dispersion_real
_atom_type_scat_dispersion_imag
_atom_type_scat_source
C C 0.0033 0.0016 'International Tables Vol C Tables 4.2.6.8 and 6.1.1.4'
H H 0.0000 0.0000 'International Tables Vol C Tables 4.2.6.8 and 6.1.1.4'
N N 0.0061 0.0033 'International Tables Vol C Tables 4.2.6.8 and 6.1.1.4'
O O 0.0106 0.0060 'International Tables Vol C Tables 4.2.6.8 and 6.1.1.4'
Cd Cd -0.8075 1.2024 'International Tables Vol C Tables 4.2.6.8 and 6.1.1.4'

loop_
_geom_angle_atom_site_label_1
_geom_angle_atom_site_label_2
_geom_angle_atom_site_label_3
_geom_angle
_geom_angle_site_symmetry_1
_geom_angle_site_symmetry_3
O4 Cd1 O2 89.80(9) 7 .
O4 Cd1 O3 111.00(9) 7 .
O2 Cd1 O3 158.49(9) . .
O4 Cd1 N1 111.56(11) 7 .
O2 Cd1 N1 91.73(10) . .
O3 Cd1 N1 85.76(10) . .
O4 Cd1 N2 89.37(11) 7 .
O2 Cd1 N2 92.48(10) . .
O3 Cd1 N2 82.68(9) . .
N1 Cd1 N2 158.66(11) . .
O4 Cd1 O1 141.71(10) 7 .
O2 Cd1 O1 54.34(9) . .
O3 Cd1 O1 104.15(9) . .
N1 Cd1 O1 85.23(10) . .
N2 Cd1 O1 80.32(10) . .
O4 Cd1 C1 116.04(11) 7 .
O2 Cd1 C1 27.13(10) . .
O3 Cd1 C1 131.37(10) . .
N1 Cd1 C1 88.20(11) . .
N2 Cd1 C1 86.09(11) . .
O1 Cd1 C1 27.21(10) . .
C17 N1 C21 117.0(4) . .
C17 N1 Cd1 121.7(3) . .
C21 N1 Cd1 121.3(3) . .
C26 N2 C22 116.4(4) . .
C26 N2 Cd1 121.4(3) . .
C22 N2 Cd1 122.1(3) . .
C1 O1 Cd1 86.9(2) . .
C1 O2 Cd1 95.9(2) . .
C9 O3 Cd1 142.1(2) . .
C9 O4 Cd1 111.9(2) . 7
O1 C1 O2 122.8(3) . .
O1 C1 C2 119.2(3) . .
O2 C1 C2 118.0(3) . .
O1 C1 Cd1 65.91(19) . .
O2 C1 Cd1 56.93(17) . .
C2 C1 Cd1 174.7(3) . .
C4 C2 C3 118.6(3) . .
C4 C2 C1 120.7(3) . .
C3 C2 C1 120.7(4) . .
C5 C3 C2 120.2(4) . .
C5 C3 H3A 119.9 . .
C2 C3 H3A 119.9 . .
C2 C4 C6 120.6(4) . .
C2 C4 H4A 119.7 . .
C6 C4 H4A 119.7 . .
C7 C5 C3 121.3(4) . .
C7 C5 H5A 119.3 . .
C3 C5 H5A 119.3 . .
C7 C6 C4 121.1(4) . .
C7 C6 H6A 119.5 . .
C4 C6 H6A 119.5 . .
C6 C7 C5 118.2(4) . .
C6 C7 C8 123.0(4) . .
C5 C7 C8 118.8(4) . .
C8 C8 C7 127.7(6) 5_666 .
C8 C8 H8A 116.2 5_666 .
C7 C8 H8A 116.2 . .
O3 C9 O4 122.4(3) . .
O3 C9 C10 119.2(3) . .
O4 C9 C10 118.4(3) . .
C12 C10 C11 118.8(3) . .
C12 C10 C9 120.9(3) . .
C11 C10 C9 120.3(3) . .
C13 C11 C10 120.1(3) . .
C13 C11 H11A 119.9 . .
C10 C11 H11A 119.9 . .
C14 C12 C10 121.1(3) . .
C14 C12 H12A 119.5 . .
C10 C12 H12A 119.5 . .
C11 C13 C15 121.5(3) . .
C11 C13 H13A 119.3 . .
C15 C13 H13A 119.3 . .
C12 C14 C15 120.8(3) . .
C12 C14 H14A 119.6 . .
C15 C14 H14A 119.6 . .
C13 C15 C14 117.8(3) . .
C13 C15 C16 120.1(3) . .
C14 C15 C16 122.1(3) . .
C16 C16 C15 127.2(5) 5_655 .
C16 C16 H16A 116.4 5_655 .
C15 C16 H16A 116.4 . .
N1 C17 C18 123.3(5) . .
N1 C17 H17A 118.4 . .
C18 C17 H17A 118.4 . .
C19 C18 C17 118.5(5) . .
C19 C18 H18A 120.8 . .
C17 C18 H18A 120.8 . .
C20 C19 C18 119.8(5) . .
C20 C19 H19A 120.1 . .
C18 C19 H19A 120.1 . .
C19 C20 C21 118.3(5) . .
C19 C20 H20A 120.8 . .
C21 C20 H20A 120.8 . .
N1 C21 C20 123.1(5) . .
N1 C21 H21A 118.4 . .
C20 C21 H21A 118.4 . .
N2 C22 C23 123.0(4) . .
N2 C22 H22A 118.5 . .
C23 C22 H22A 118.5 . .
C24 C23 C22 119.1(5) . .
C24 C23 H23A 120.5 . .
C22 C23 H23A 120.5 . .
C25 C24 C23 118.6(5) . .
C25 C24 H24A 120.7 . .
C23 C24 H24A 120.7 . .
C24 C25 C26 118.9(5) . .
C24 C25 H25A 120.6 . .
C26 C25 H25A 120.6 . .
N2 C26 C25 124.0(4) . .
N2 C26 H26A 118.0 . .
C25 C26 H26A 118.0 . .
C28 C29 C28 124.1(16) 2_655 .
C28 C29 C28' 78.3(10) 2_655 .
C28 C29 C28' 76.9(10) . .
C28 C29 C28' 76.9(10) 2_655 2_655
C28 C29 C28' 78.3(10) . 2_655
C28' C29 C28' 125.3(15) . 2_655
C28 C29 H29A 118.0 2_655 .
C28 C29 H29A 118.0 . .
C28' C29 H29A 117.4 . .
C28' C29 H29A 117.4 2_655 .
C27 N3 C27 126.4(16) . 2_655
C27 N3 C27' 85.2(11) . 2_655
C27 N3 C27' 70.0(11) 2_655 2_655
C27 N3 C27' 70.0(11) . .
C27 N3 C27' 85.2(11) 2_655 .
C27' N3 C27' 123.8(14) 2_655 .
N3 C27 C28 117.0(10) . .
N3 C27 H27A 121.5 . .
C28 C27 H27A 121.5 . .
C29 C28 C27 117.5(10) . .
C29 C28 H28A 121.2 . .
C27 C28 H28A 121.2 . .
C27' C28' C29 115.7(10) . .
C27' C28' H28C 122.1 . .
C29 C28' H28C 122.1 . .
C28' C27' N3 119.2(9) . .
C28' C27' H27C 120.4 . .
N3 C27' H27C 120.4 . .

loop_
_geom_bond_atom_site_label_1
_geom_bond_atom_site_label_2
_geom_bond_distance
_geom_bond_site_symmetry_2
Cd1 O4 2.229(2) 7
Cd1 O2 2.309(2) .
Cd1 O3 2.310(2) .
Cd1 N1 2.342(3) .
Cd1 N2 2.344(3) .
Cd1 O1 2.506(3) .
Cd1 C1 2.741(3) .
N1 C17 1.327(5) .
N1 C21 1.329(5) .
N2 C26 1.326(5) .
N2 C22 1.329(5) .
O1 C1 1.255(5) .
O2 C1 1.256(4) .
O3 C9 1.248(4) .
O4 C9 1.253(4) .
O4 Cd1 2.229(2) 7
C1 C2 1.501(5) .
C2 C4 1.382(5) .
C2 C3 1.385(6) .
C3 C5 1.385(5) .
C3 H3A 0.9300 .
C4 C6 1.384(5) .
C4 H4A 0.9300 .
C5 C7 1.379(6) .
C5 H5A 0.9300 .
C6 C7 1.377(6) .
C6 H6A 0.9300 .
C7 C8 1.472(5) .
C8 C8 1.294(9) 5_666
C8 H8A 0.9300 .
C9 C10 1.495(4) .
C10 C12 1.378(5) .
C10 C11 1.392(5) .
C11 C13 1.380(5) .
C11 H11A 0.9300 .
C12 C14 1.377(4) .
C12 H12A 0.9300 .
C13 C15 1.387(5) .
C13 H13A 0.9300 .
C14 C15 1.397(5) .
C14 H14A 0.9300 .
C15 C16 1.469(5) .
C16 C16 1.303(8) 5_655
C16 H16A 0.9300 .
C17 C18 1.379(6) .
C17 H17A 0.9300 .
C18 C19 1.365(8) .
C18 H18A 0.9300 .
C19 C20 1.349(7) .
C19 H19A 0.9300 .
C20 C21 1.393(6) .
C20 H20A 0.9300 .
C21 H21A 0.9300 .
C22 C23 1.375(6) .
C22 H22A 0.9300 .
C23 C24 1.365(7) .
C23 H23A 0.9300 .
C24 C25 1.355(8) .
C24 H24A 0.9300 .
C25 C26 1.367(6) .
C25 H25A 0.9300 .
C26 H26A 0.9300 .
C29 C28 1.355(12) 2_655
C29 C28 1.355(12) .
C29 C28' 1.414(11) .
C29 C28' 1.414(11) 2_655
C29 H29A 0.9300 .
N3 C27 1.333(11) .
N3 C27 1.333(11) 2_655
N3 C27' 1.387(10) 2_655
N3 C27' 1.387(10) .
C27 C28 1.407(16) .
C27 H27A 0.9300 .
C28 H28A 0.9300 .
C28' C27' 1.343(14) .
C28' H28C 0.9300 .
C27' H27C 0.9300 .

loop_
_geom_torsion_atom_site_label_1
_geom_torsion_atom_site_label_2
_geom_torsion_atom_site_label_3
_geom_torsion_atom_site_label_4
_geom_torsion
_geom_torsion_site_symmetry_1
_geom_torsion_site_symmetry_4
O4 Cd1 N1 C17 -30.2(3) 7 .
O2 Cd1 N1 C17 -120.6(3) . .
O3 Cd1 N1 C17 80.8(3) . .
N2 Cd1 N1 C17 138.0(3) . .
O1 Cd1 N1 C17 -174.6(3) . .
C1 Cd1 N1 C17 -147.5(3) . .
O4 Cd1 N1 C21 150.5(3) 7 .
O2 Cd1 N1 C21 60.0(3) . .
O3 Cd1 N1 C21 -98.6(3) . .
N2 Cd1 N1 C21 -41.3(5) . .
O1 Cd1 N1 C21 6.0(3) . .
C1 Cd1 N1 C21 33.1(3) . .
O4 Cd1 N2 C26 167.6(3) 7 .
O2 Cd1 N2 C26 -102.6(3) . .
O3 Cd1 N2 C26 56.4(3) . .
N1 Cd1 N2 C26 -1.4(5) . .
O1 Cd1 N2 C26 -49.4(3) . .
C1 Cd1 N2 C26 -76.2(3) . .
O4 Cd1 N2 C22 -15.7(3) 7 .
O2 Cd1 N2 C22 74.0(3) . .
O3 Cd1 N2 C22 -127.0(3) . .
N1 Cd1 N2 C22 175.2(3) . .
O1 Cd1 N2 C22 127.2(3) . .
C1 Cd1 N2 C22 100.4(3) . .
O4 Cd1 O1 C1 -23.9(3) 7 .
O2 Cd1 O1 C1 -0.2(2) . .
O3 Cd1 O1 C1 179.8(2) . .
N1 Cd1 O1 C1 95.4(2) . .
N2 Cd1 O1 C1 -100.4(2) . .
O4 Cd1 O2 C1 165.8(2) 7 .
O3 Cd1 O2 C1 0.2(4) . .
N1 Cd1 O2 C1 -82.6(2) . .
N2 Cd1 O2 C1 76.4(2) . .
O1 Cd1 O2 C1 0.2(2) . .
O4 Cd1 O3 C9 120.4(4) 7 .
O2 Cd1 O3 C9 -75.1(5) . .
N1 Cd1 O3 C9 8.9(4) . .
N2 Cd1 O3 C9 -153.1(4) . .
O1 Cd1 O3 C9 -75.1(4) . .
C1 Cd1 O3 C9 -74.9(4) . .
Cd1 O1 C1 O2 0.4(4) . .
Cd1 O1 C1 C2 -178.2(3) . .
Cd1 O2 C1 O1 -0.4(4) . .
Cd1 O2 C1 C2 178.2(3) . .
O4 Cd1 C1 O1 163.8(2) 7 .
O2 Cd1 C1 O1 179.6(4) . .
O3 Cd1 C1 O1 -0.3(3) . .
N1 Cd1 C1 O1 -83.1(2) . .
N2 Cd1 C1 O1 76.4(2) . .
O4 Cd1 C1 O2 -15.9(3) 7 .
O3 Cd1 C1 O2 -179.9(2) . .
N1 Cd1 C1 O2 97.3(2) . .
N2 Cd1 C1 O2 -103.2(2) . .
O1 Cd1 C1 O2 -179.6(4) . .
O4 Cd1 C1 C2 -33(3) 7 .
O2 Cd1 C1 C2 -17(3) . .
O3 Cd1 C1 C2 163(3) . .
N1 Cd1 C1 C2 80(3) . .
N2 Cd1 C1 C2 -120(3) . .
O1 Cd1 C1 C2 163(3) . .
O1 C1 C2 C4 177.6(4) . .
O2 C1 C2 C4 -1.1(6) . .
Cd1 C1 C2 C4 15(3) . .
O1 C1 C2 C3 -0.3(6) . .
O2 C1 C2 C3 -179.0(4) . .
Cd1 C1 C2 C3 -163(3) . .
C4 C2 C3 C5 2.8(7) . .
C1 C2 C3 C5 -179.2(4) . .
C3 C2 C4 C6 -2.4(6) . .
C1 C2 C4 C6 179.6(4) . .
C2 C3 C5 C7 -0.9(8) . .
C2 C4 C6 C7 0.1(7) . .
C4 C6 C7 C5 1.7(7) . .
C4 C6 C7 C8 -178.0(4) . .
C3 C5 C7 C6 -1.4(7) . .
C3 C5 C7 C8 178.3(4) . .
C6 C7 C8 C8 -2.9(9) . 5_666
C5 C7 C8 C8 177.4(6) . 5_666
Cd1 O3 C9 O4 -111.3(4) . .
Cd1 O3 C9 C10 71.3(5) . .
Cd1 O4 C9 O3 9.3(5) 7 .
Cd1 O4 C9 C10 -173.2(2) 7 .
O3 C9 C10 C12 -7.6(5) . .
O4 C9 C10 C12 174.9(3) . .
O3 C9 C10 C11 169.4(4) . .
O4 C9 C10 C11 -8.2(5) . .
C12 C10 C11 C13 0.9(6) . .
C9 C10 C11 C13 -176.0(4) . .
C11 C10 C12 C14 -0.4(6) . .
C9 C10 C12 C14 176.5(3) . .
C10 C11 C13 C15 -0.1(7) . .
C10 C12 C14 C15 -1.0(6) . .
C11 C13 C15 C14 -1.3(7) . .
C11 C13 C15 C16 179.6(4) . .
C12 C14 C15 C13 1.8(6) . .
C12 C14 C15 C16 -179.1(4) . .
C13 C15 C16 C16 -172.7(6) . 5_655
C14 C15 C16 C16 8.3(9) . 5_655
C21 N1 C17 C18 1.8(7) . .
Cd1 N1 C17 C18 -177.6(4) . .
N1 C17 C18 C19 -1.0(8) . .
C17 C18 C19 C20 -0.5(8) . .
C18 C19 C20 C21 1.2(8) . .
C17 N1 C21 C20 -1.1(7) . .
Cd1 N1 C21 C20 178.3(4) . .
C19 C20 C21 N1 -0.4(8) . .
C26 N2 C22 C23 -0.3(6) . .
Cd1 N2 C22 C23 -177.0(4) . .
N2 C22 C23 C24 -0.4(8) . .
C22 C23 C24 C25 1.7(9) . .
C23 C24 C25 C26 -2.2(9) . .
C22 N2 C26 C25 -0.3(7) . .
Cd1 N2 C26 C25 176.5(4) . .
C24 C25 C26 N2 1.6(9) . .
C27 N3 C27 C28 -3.4(8) 2_655 .
C27' N3 C27 C28 57.4(12) 2_655 .
C27' N3 C27 C28 -71.2(12) . .
C28 C29 C28 C27 -3.4(8) 2_655 .
C28' C29 C28 C27 62.4(11) . .
C28' C29 C28 C27 -68.5(11) 2_655 .
N3 C27 C28 C29 6.7(15) . .
C28 C29 C28' C27' 69.5(11) 2_655 .
C28 C29 C28' C27' -60.1(11) . .
C28' C29 C28' C27' 5.0(7) 2_655 .
C29 C28' C27' N3 -9.8(13) . .
C27 N3 C27' C28' 74.8(12) . .
C27 N3 C27' C28' -56.7(12) 2_655 .
C27' N3 C27' C28' 5.3(7) 2_655 .
